data_4125200
loop_
_publ_author_name
'Terada, Masahiro'
'Ota, Yusuke'
'Li, Feng'
'Toda, Yasunori'
'Kondoh, Azusa'

_publ_section_title
;
 Enantioconvergent Nucleophilic Substitution Reaction of Racemic
 Alkyne-Dicobalt Complex (Nicholas Reaction) Catalyzed by Chiral
 Br\/onsted Acid.
;
_journal_issue 34
_journal_name_full 'Journal of the American Chemical Society'
_journal_page_first 11038
_journal_page_last 11043
_journal_paper_doi 10.1021/jacs.6b05948
_journal_volume 138
_journal_year 2016
_chemical_absolute_configuration ad
_chemical_formula_sum 'C43 H42 Co2 O4 P2 S Si'
_chemical_formula_weight 862.72
_chemical_name_systematic
;
 ?
;
_space_group_IT_number 19
_symmetry_cell_setting orthorhombic
_symmetry_space_group_name_Hall 'P 2ac 2ab'
_symmetry_space_group_name_H-M 'P 21 21 21'
_atom_sites_solution_hydrogens geom
_atom_sites_solution_primary direct
_atom_sites_solution_secondary difmap
_audit_creation_method SHELXL-97
_cell_angle_alpha 90.00
_cell_angle_beta 90.00
_cell_angle_gamma 90.00
_cell_formula_units_Z 4
_cell_length_a 12.8244(9)
_cell_length_b 12.9947(9)
_cell_length_c 24.5725(17)
_cell_measurement_reflns_used 9672
_cell_measurement_temperature 90.0(2)
_cell_measurement_theta_max 66.80
_cell_measurement_theta_min 3.60
_cell_volume 4095.0(5)
_computing_cell_refinement 'Bruker SAINT'
_computing_data_collection 'Bruker SMART APEX II ULTRA'
_computing_data_reduction 'Bruker SAINT'
_computing_molecular_graphics 'Yadokari-XG 2009 (K. Wakita, T. Nemoto et al., 2009)'
_computing_publication_material 'Yadokari-XG 2009 (K. Wakita, T. Nemoto et al., 2009)'
_computing_structure_refinement 'SHELXL-97 (Sheldrick, 2008)'
_computing_structure_solution 'SHELXS-97 (Sheldrick, 2008)'
_diffrn_ambient_temperature 90.0(2)
_diffrn_measured_fraction_theta_full 0.998
_diffrn_measured_fraction_theta_max 0.998
_diffrn_measurement_device_type 'Bruker D8 goniometer'
_diffrn_measurement_method 'phi and omega scans'
_diffrn_radiation_monochromator 'multilayered conforcal mirror'
_diffrn_radiation_source 'fine-focus sealed tube'
_diffrn_radiation_type CuK\a
_diffrn_radiation_wavelength 1.54178
_diffrn_reflns_av_R_equivalents 0.0606
_diffrn_reflns_av_sigmaI/netI 0.0403
_diffrn_reflns_limit_h_max 15
_diffrn_reflns_limit_h_min -15
_diffrn_reflns_limit_k_max 15
_diffrn_reflns_limit_k_min -15
_diffrn_reflns_limit_l_max 29
_diffrn_reflns_limit_l_min -29
_diffrn_reflns_number 41198
_diffrn_reflns_theta_full 66.80
_diffrn_reflns_theta_max 66.80
_diffrn_reflns_theta_min 3.60
_diffrn_standards_number 0
_exptl_absorpt_coefficient_mu 8.537
_exptl_absorpt_correction_T_max 0.48
_exptl_absorpt_correction_T_min 0.28
_exptl_absorpt_correction_type multi-scan
_exptl_absorpt_process_details
;
;
_exptl_crystal_colour red
_exptl_crystal_density_diffrn 1.430
_exptl_crystal_density_method 'not measured'
_exptl_crystal_description prism
_exptl_crystal_F_000 1820
_exptl_crystal_size_max 0.20
_exptl_crystal_size_mid 0.20
_exptl_crystal_size_min 0.10
_refine_diff_density_max 0.874
_refine_diff_density_min -0.506
_refine_diff_density_rms 0.091
_refine_ls_abs_structure_details 'Flack H D (1983), Acta Cryst. A39, 876-881'
_refine_ls_abs_structure_Flack -0.0073(19)
_refine_ls_extinction_method none
_refine_ls_goodness_of_fit_ref 0.985
_refine_ls_hydrogen_treatment constr
_refine_ls_matrix_type full
_refine_ls_number_parameters 482
_refine_ls_number_reflns 7229
_refine_ls_number_restraints 0
_refine_ls_restrained_S_all 0.985
_refine_ls_R_factor_all 0.0362
_refine_ls_R_factor_gt 0.0356
_refine_ls_shift/su_max 0.001
_refine_ls_shift/su_mean 0.000
_refine_ls_structure_factor_coef Fsqd
_refine_ls_weighting_details 'calc w=1/[\s^2^(Fo^2^)+(0.1000P)^2^+0.0000P] where P=(Fo^2^+2Fc^2^)/3'
_refine_ls_weighting_scheme calc
_refine_ls_wR_factor_gt 0.1085
_refine_ls_wR_factor_ref 0.1096
_reflns_number_gt 7081
_reflns_number_total 7229
_reflns_threshold_expression >2sigma(I)
_cod_data_source_file ja6b05948_si_002.cif
_cod_data_source_block C42H42Co2O4P3SSi_P212121
_cod_depositor_comments 'Adding full bibliography for 4125200.cif.'
_cod_database_code 4125200

loop_
_symmetry_equiv_pos_as_xyz
'x, y, z'
'-x+1/2, -y, z+1/2'
'x+1/2, -y+1/2, -z'
'-x, y+1/2, -z+1/2'

loop_
_atom_site_label
_atom_site_type_symbol
_atom_site_fract_x
_atom_site_fract_y
_atom_site_fract_z
_atom_site_U_iso_or_equiv
_atom_site_adp_type
_atom_site_occupancy
_atom_site_symmetry_multiplicity
_atom_site_calc_flag
_atom_site_refinement_flags
Co1 Co 0.83407(3) 0.62547(3) 0.167335(15) 0.01493(12) Uani 1 1 d .
Co2 Co 0.82598(3) 0.51929(3) 0.082913(16) 0.01300(11) Uani 1 1 d .
O5 O 0.7251(2) 0.7439(2) 0.25140(10) 0.0438(6) Uani 1 1 d .
P1 P 0.94893(5) 0.41344(5) 0.11165(3) 0.01770(15) Uani 1 1 d .
P2 P 0.93544(5) 0.52434(6) 0.21795(3) 0.01918(16) Uani 1 1 d .
S1 S 0.55901(5) 0.40528(5) 0.12531(3) 0.02250(16) Uani 1 1 d .
Si1 Si 0.62070(6) 0.69414(5) 0.08506(3) 0.01751(16) Uani 1 1 d .
O1 O 0.8969(2) 0.65452(19) -0.00550(9) 0.0416(6) Uani 1 1 d .
C43 C 0.7636(2) 0.4317(2) 0.03721(11) 0.0200(6) Uani 1 1 d .
O3 O 0.72850(19) 0.37764(18) 0.00599(9) 0.0336(5) Uani 1 1 d .
O4 O 0.95390(19) 0.79075(18) 0.11501(10) 0.0366(5) Uani 1 1 d .
C1 C 0.73138(19) 0.51865(19) 0.14595(10) 0.0133(5) Uani 1 1 d .
C2 C 0.71513(19) 0.60434(19) 0.11661(10) 0.0149(5) Uani 1 1 d .
C3 C 0.6865(3) 0.8200(2) 0.07086(17) 0.0412(9) Uani 1 1 d .
H1 H 0.7115 0.8498 0.1051 0.062 Uiso 1 1 calc R
H2 H 0.6367 0.8672 0.0538 0.062 Uiso 1 1 calc R
H3 H 0.7456 0.8087 0.0463 0.062 Uiso 1 1 calc R
C4 C 0.5103(3) 0.7165(3) 0.13336(14) 0.0329(7) Uani 1 1 d .
H5 H 0.4738 0.6514 0.1400 0.049 Uiso 1 1 calc R
H6 H 0.4616 0.7664 0.1175 0.049 Uiso 1 1 calc R
H4 H 0.5375 0.7434 0.1678 0.049 Uiso 1 1 calc R
C5 C 0.5715(3) 0.6363(3) 0.02076(12) 0.0331(7) Uani 1 1 d .
H7 H 0.6260 0.6400 -0.0071 0.050 Uiso 1 1 calc R
H9 H 0.5099 0.6743 0.0084 0.050 Uiso 1 1 calc R
H8 H 0.5528 0.5642 0.0271 0.050 Uiso 1 1 calc R
C6 C 0.9422(2) 0.2810(2) 0.08740(12) 0.0237(6) Uani 1 1 d .
C7 C 0.9010(2) 0.2007(2) 0.11783(13) 0.0268(6) Uani 1 1 d .
H14 H 0.8800 0.2124 0.1544 0.032 Uiso 1 1 calc R
C8 C 0.8902(3) 0.1021(3) 0.09489(13) 0.0332(7) Uani 1 1 d .
H13 H 0.8626 0.0474 0.1161 0.040 Uiso 1 1 calc R
C9 C 0.9192(4) 0.0848(3) 0.04233(17) 0.0525(11) Uani 1 1 d .
H12 H 0.9102 0.0188 0.0264 0.063 Uiso 1 1 calc R
C10 C 0.9621(6) 0.1648(3) 0.01236(19) 0.088(2) Uani 1 1 d .
H11 H 0.9833 0.1528 -0.0241 0.106 Uiso 1 1 calc R
C11 C 0.9746(4) 0.2621(3) 0.03479(16) 0.0581(14) Uani 1 1 d .
H10 H 1.0054 0.3157 0.0139 0.070 Uiso 1 1 calc R
C12 C 0.9422(2) 0.3965(2) 0.18598(10) 0.0197(5) Uani 1 1 d .
H25 H 0.8797 0.3558 0.1957 0.024 Uiso 1 1 calc R
H26 H 1.0047 0.3592 0.1990 0.024 Uiso 1 1 calc R
C13 C 1.0738(2) 0.5494(2) 0.23361(11) 0.0234(6) Uani 1 1 d .
C14 C 1.1272(2) 0.6297(2) 0.20980(13) 0.0278(6) Uani 1 1 d .
H19 H 1.0920 0.6751 0.1858 0.033 Uiso 1 1 calc R
C15 C 1.2336(2) 0.6445(3) 0.22097(15) 0.0348(7) Uani 1 1 d .
H18 H 1.2701 0.6994 0.2039 0.042 Uiso 1 1 calc R
C16 C 1.2855(3) 0.5806(3) 0.25616(15) 0.0398(8) Uani 1 1 d .
H17 H 1.3570 0.5922 0.2642 0.048 Uiso 1 1 calc R
C17 C 1.2330(3) 0.4991(4) 0.27986(14) 0.0408(8) Uani 1 1 d .
H15 H 1.2691 0.4531 0.3033 0.049 Uiso 1 1 calc R
C18 C 1.1270(2) 0.4843(3) 0.26949(13) 0.0349(7) Uani 1 1 d .
H16 H 1.0909 0.4296 0.2869 0.042 Uiso 1 1 calc R
C19 C 0.8845(2) 0.4999(2) 0.28667(11) 0.0233(6) Uani 1 1 d .
C20 C 0.8802(3) 0.5827(3) 0.32260(12) 0.0345(7) Uani 1 1 d .
H24 H 0.9067 0.6477 0.3116 0.041 Uiso 1 1 calc R
C21 C 0.8377(3) 0.5718(3) 0.37424(12) 0.0399(8) Uani 1 1 d .
H23 H 0.8349 0.6289 0.3983 0.048 Uiso 1 1 calc R
C22 C 0.7993(3) 0.4763(3) 0.39033(13) 0.0368(8) Uani 1 1 d .
H22 H 0.7700 0.4683 0.4256 0.044 Uiso 1 1 calc R
C23 C 0.8035(3) 0.3934(3) 0.35551(14) 0.0430(9) Uani 1 1 d .
H21 H 0.7775 0.3284 0.3669 0.052 Uiso 1 1 calc R
C24 C 0.8457(3) 0.4047(3) 0.30353(13) 0.0374(8) Uani 1 1 d .
H20 H 0.8481 0.3475 0.2795 0.045 Uiso 1 1 calc R
C25 C 1.0860(2) 0.4491(3) 0.10041(13) 0.0310(7) Uani 1 1 d .
C26 C 1.1118(2) 0.5418(3) 0.07805(14) 0.0312(7) Uani 1 1 d .
H31 H 1.0583 0.5879 0.0670 0.037 Uiso 1 1 calc R
C27 C 1.2171(3) 0.5699(3) 0.07120(14) 0.0381(8) Uani 1 1 d .
H30 H 1.2335 0.6343 0.0550 0.046 Uiso 1 1 calc R
C28 C 1.2934(3) 0.5083(4) 0.0868(3) 0.0748(17) Uani 1 1 d .
H29 H 1.3638 0.5247 0.0785 0.090 Uiso 1 1 calc R
C29 C 1.2700(4) 0.4212(5) 0.1149(4) 0.115(3) Uani 1 1 d .
H28 H 1.3242 0.3816 0.1309 0.138 Uiso 1 1 calc R
C30 C 1.1660(3) 0.3898(4) 0.1204(4) 0.106(3) Uani 1 1 d .
H27 H 1.1506 0.3267 0.1382 0.127 Uiso 1 1 calc R
C31 C 0.8748(2) 0.6022(2) 0.03024(11) 0.0224(6) Uani 1 1 d .
C32 C 0.6638(2) 0.43893(19) 0.17376(11) 0.0165(5) Uani 1 1 d .
H42 H 0.7066 0.3763 0.1816 0.020 Uiso 1 1 calc R
C33 C 0.5517(2) 0.2682(2) 0.12561(12) 0.0252(6) Uani 1 1 d .
C34 C 0.4655(3) 0.2193(3) 0.14868(15) 0.0369(8) Uani 1 1 d .
H36 H 0.4160 0.2580 0.1689 0.044 Uiso 1 1 calc R
C35 C 0.4519(3) 0.1128(3) 0.14191(16) 0.0415(8) Uani 1 1 d .
H35 H 0.3924 0.0800 0.1570 0.050 Uiso 1 1 calc R
C36 C 0.5229(3) 0.0566(3) 0.11403(16) 0.0414(8) Uani 1 1 d .
H34 H 0.5125 -0.0152 0.1093 0.050 Uiso 1 1 calc R
C37 C 0.6105(3) 0.1030(3) 0.09248(17) 0.0414(8) Uani 1 1 d .
H33 H 0.6611 0.0629 0.0739 0.050 Uiso 1 1 calc R
C38 C 0.6246(3) 0.2089(2) 0.09806(16) 0.0348(7) Uani 1 1 d .
H32 H 0.6846 0.2407 0.0829 0.042 Uiso 1 1 calc R
C39 C 0.6173(2) 0.4798(2) 0.22693(11) 0.0242(6) Uani 1 1 d .
H41 H 0.5718 0.5394 0.2187 0.029 Uiso 1 1 calc R
H40 H 0.6745 0.5043 0.2507 0.029 Uiso 1 1 calc R
C40 C 0.5535(3) 0.3985(2) 0.25764(13) 0.0320(7) Uani 1 1 d .
H38 H 0.4905 0.3819 0.2368 0.048 Uiso 1 1 calc R
H37 H 0.5337 0.4254 0.2934 0.048 Uiso 1 1 calc R
H39 H 0.5956 0.3361 0.2623 0.048 Uiso 1 1 calc R
C41 C 0.7703(2) 0.6970(2) 0.21940(12) 0.0241(6) Uani 1 1 d .
C42 C 0.9100(2) 0.7262(2) 0.13638(11) 0.0218(6) Uani 1 1 d .

loop_
_atom_site_aniso_label
_atom_site_aniso_U_11
_atom_site_aniso_U_22
_atom_site_aniso_U_33
_atom_site_aniso_U_23
_atom_site_aniso_U_13
_atom_site_aniso_U_12
Co1 0.0132(2) 0.0186(2) 0.0130(2) 0.00002(15) 0.00099(16) -0.00310(17)
Co2 0.0107(2) 0.0160(2) 0.0122(2) 0.00164(15) 0.00037(15) -0.00002(16)
O5 0.0466(15) 0.0468(14) 0.0380(14) -0.0140(12) 0.0171(12) -0.0030(13)
P1 0.0109(3) 0.0251(3) 0.0172(3) 0.0044(2) 0.0025(2) 0.0040(3)
P2 0.0140(3) 0.0302(4) 0.0134(3) 0.0027(3) -0.0015(2) -0.0024(3)
S1 0.0154(3) 0.0217(3) 0.0303(3) 0.0070(3) -0.0061(3) -0.0041(3)
Si1 0.0189(3) 0.0151(3) 0.0185(3) -0.0004(3) -0.0020(3) 0.0038(3)
O1 0.0547(15) 0.0435(13) 0.0265(11) 0.0135(10) 0.0029(11) -0.0213(12)
C43 0.0174(13) 0.0214(12) 0.0212(13) 0.0038(11) 0.0022(11) 0.0029(11)
O3 0.0396(13) 0.0334(11) 0.0277(11) -0.0092(10) -0.0034(10) -0.0089(11)
O4 0.0384(13) 0.0375(12) 0.0338(12) 0.0056(10) -0.0003(11) -0.0190(11)
C1 0.0126(12) 0.0155(11) 0.0117(11) -0.0004(9) 0.0011(9) -0.0022(10)
C2 0.0117(11) 0.0177(12) 0.0153(12) -0.0018(9) 0.0003(9) 0.0005(10)
C3 0.041(2) 0.0218(14) 0.061(2) 0.0169(15) -0.0071(18) -0.0048(15)
C4 0.0325(17) 0.0348(16) 0.0315(16) -0.0019(13) 0.0039(14) 0.0149(14)
C5 0.0417(19) 0.0347(16) 0.0228(14) -0.0062(12) -0.0113(13) 0.0185(15)
C6 0.0207(13) 0.0248(13) 0.0257(14) 0.0019(11) 0.0048(12) 0.0106(12)
C7 0.0280(15) 0.0318(14) 0.0206(13) -0.0012(12) -0.0010(12) -0.0035(13)
C8 0.0384(18) 0.0305(15) 0.0307(16) 0.0022(13) 0.0017(13) 0.0011(15)
C9 0.084(3) 0.0306(17) 0.042(2) -0.0100(15) 0.025(2) 0.008(2)
C10 0.179(7) 0.044(2) 0.042(2) -0.0162(18) 0.062(3) -0.003(3)
C11 0.108(4) 0.0303(17) 0.036(2) 0.0018(15) 0.043(2) 0.007(2)
C12 0.0174(12) 0.0241(13) 0.0177(12) 0.0043(10) -0.0013(10) 0.0003(12)
C13 0.0169(13) 0.0370(16) 0.0163(12) -0.0050(11) -0.0007(10) -0.0025(12)
C14 0.0184(13) 0.0296(14) 0.0355(16) -0.0070(13) -0.0025(12) 0.0001(12)
C15 0.0197(15) 0.0353(16) 0.049(2) -0.0088(15) -0.0023(14) -0.0023(13)
C16 0.0167(14) 0.062(2) 0.0404(18) -0.0118(17) -0.0037(13) -0.0003(16)
C17 0.0251(16) 0.068(2) 0.0289(17) -0.0011(16) -0.0100(13) 0.0035(17)
C18 0.0230(15) 0.055(2) 0.0266(15) 0.0028(14) -0.0086(13) -0.0031(15)
C19 0.0135(12) 0.0430(17) 0.0135(12) 0.0043(11) -0.0018(10) -0.0017(13)
C20 0.0316(16) 0.0499(19) 0.0218(14) -0.0004(13) -0.0003(13) -0.0127(16)
C21 0.0355(18) 0.063(2) 0.0207(15) -0.0060(15) 0.0020(14) -0.0099(17)
C22 0.0291(16) 0.063(2) 0.0187(15) 0.0105(14) 0.0035(13) 0.0112(16)
C23 0.049(2) 0.047(2) 0.0336(18) 0.0205(16) 0.0158(16) 0.0069(17)
C24 0.051(2) 0.0359(16) 0.0251(15) 0.0095(13) 0.0104(15) 0.0062(16)
C25 0.0129(13) 0.0449(18) 0.0353(16) 0.0122(14) 0.0025(12) 0.0010(13)
C26 0.0167(14) 0.0377(16) 0.0392(17) -0.0040(14) -0.0010(12) -0.0007(14)
C27 0.0214(16) 0.058(2) 0.0349(17) -0.0024(16) 0.0059(13) -0.0125(16)
C28 0.0126(16) 0.095(4) 0.117(4) 0.043(3) 0.012(2) -0.002(2)
C29 0.017(2) 0.087(4) 0.240(10) 0.083(5) 0.007(3) 0.007(2)
C30 0.022(2) 0.069(3) 0.228(8) 0.090(5) 0.026(3) 0.011(2)
C31 0.0217(14) 0.0279(13) 0.0176(13) 0.0001(11) 0.0001(11) -0.0078(12)
C32 0.0096(11) 0.0167(11) 0.0232(12) 0.0041(10) 0.0022(10) -0.0011(10)
C33 0.0206(14) 0.0241(13) 0.0309(15) 0.0087(11) -0.0077(12) -0.0071(12)
C34 0.0300(17) 0.0359(17) 0.045(2) 0.0060(14) 0.0016(15) -0.0138(14)
C35 0.0349(19) 0.0377(18) 0.052(2) 0.0132(16) -0.0009(16) -0.0177(16)
C36 0.049(2) 0.0249(15) 0.051(2) 0.0071(15) -0.0112(18) -0.0120(15)
C37 0.0403(19) 0.0262(15) 0.058(2) 0.0091(15) 0.0021(17) -0.0010(16)
C38 0.0226(15) 0.0282(15) 0.054(2) 0.0107(14) 0.0007(14) -0.0060(13)
C39 0.0245(14) 0.0247(13) 0.0236(14) 0.0029(11) 0.0054(12) -0.0073(12)
C40 0.0379(18) 0.0320(16) 0.0262(15) 0.0012(12) 0.0179(14) -0.0095(15)
C41 0.0210(14) 0.0263(13) 0.0250(14) -0.0050(12) 0.0048(12) -0.0071(12)
C42 0.0219(14) 0.0263(13) 0.0172(12) -0.0018(11) 0.0002(11) -0.0058(12)

loop_
_atom_type_symbol
_atom_type_description
_atom_type_scat_dispersion_real
_atom_type_scat_dispersion_imag
_atom_type_scat_source
C C 0.0181 0.0091 'International Tables Vol C Tables 4.2.6.8 and 6.1.1.4'
H H 0.0000 0.0000 'International Tables Vol C Tables 4.2.6.8 and 6.1.1.4'
O O 0.0492 0.0322 'International Tables Vol C Tables 4.2.6.8 and 6.1.1.4'
Si Si 0.2541 0.3302 'International Tables Vol C Tables 4.2.6.8 and 6.1.1.4'
P P 0.2955 0.4335 'International Tables Vol C Tables 4.2.6.8 and 6.1.1.4'
S S 0.3331 0.5567 'International Tables Vol C Tables 4.2.6.8 and 6.1.1.4'
Co Co -2.3653 3.6143 'International Tables Vol C Tables 4.2.6.8 and 6.1.1.4'

loop_
_geom_angle_atom_site_label_1
_geom_angle_atom_site_label_2
_geom_angle_atom_site_label_3
_geom_angle
C41 Co1 C42 99.95(13)
C41 Co1 C1 104.51(11)
C42 Co1 C1 139.09(11)
C41 Co1 C2 99.80(12)
C42 Co1 C2 104.49(12)
C1 Co1 C2 39.51(10)
C41 Co1 P2 100.05(10)
C42 Co1 P2 110.45(10)
C1 Co1 P2 97.04(7)
C2 Co1 P2 135.72(8)
C41 Co1 Co2 150.19(10)
C42 Co1 Co2 94.20(9)
C1 Co1 Co2 50.58(7)
C2 Co1 Co2 50.98(7)
P2 Co1 Co2 99.34(3)
C43 Co2 C31 94.90(12)
C43 Co2 C1 102.45(11)
C31 Co2 C1 141.68(12)
C43 Co2 C2 107.23(11)
C31 Co2 C2 102.51(12)
C1 Co2 C2 39.75(11)
C43 Co2 P1 97.12(9)
C31 Co2 P1 110.79(10)
C1 Co2 P1 100.71(8)
C2 Co2 P1 136.55(8)
C43 Co2 Co1 153.29(9)
C31 Co2 Co1 104.66(9)
C1 Co2 Co1 51.17(7)
C2 Co2 Co1 51.23(7)
P1 Co2 Co1 92.81(2)
C6 P1 C25 103.53(15)
C6 P1 C12 102.07(13)
C25 P1 C12 102.94(14)
C6 P1 Co2 116.71(10)
C25 P1 Co2 118.54(11)
C12 P1 Co2 110.97(9)
C19 P2 C12 104.67(13)
C19 P2 C13 100.41(12)
C12 P2 C13 101.73(13)
C19 P2 Co1 114.03(9)
C12 P2 Co1 108.76(9)
C13 P2 Co1 125.01(10)
C33 S1 C32 105.77(12)
C2 Si1 C5 108.84(13)
C2 Si1 C4 109.12(13)
C5 Si1 C4 110.19(16)
C2 Si1 C3 109.49(14)
C5 Si1 C3 110.30(18)
C4 Si1 C3 108.89(17)
O3 C43 Co2 175.8(3)
C2 C1 C32 136.1(2)
C2 C1 Co2 70.70(15)
C32 C1 Co2 135.34(18)
C2 C1 Co1 70.44(15)
C32 C1 Co1 137.67(18)
Co2 C1 Co1 78.24(9)
C1 C2 Si1 148.1(2)
C1 C2 Co2 69.55(15)
Si1 C2 Co2 130.22(14)
C1 C2 Co1 70.05(15)
Si1 C2 Co1 132.60(13)
Co2 C2 Co1 77.80(9)
Si1 C3 H1 109.5
Si1 C3 H2 109.5
H1 C3 H2 109.5
Si1 C3 H3 109.5
H1 C3 H3 109.5
H2 C3 H3 109.5
Si1 C4 H5 109.5
Si1 C4 H6 109.5
H5 C4 H6 109.5
Si1 C4 H4 109.5
H5 C4 H4 109.5
H6 C4 H4 109.5
Si1 C5 H7 109.5
Si1 C5 H9 109.5
H7 C5 H9 109.5
Si1 C5 H8 109.5
H7 C5 H8 109.5
H9 C5 H8 109.5
C11 C6 C7 119.0(3)
C11 C6 P1 117.4(2)
C7 C6 P1 123.5(2)
C6 C7 C8 120.4(3)
C6 C7 H14 119.8
C8 C7 H14 119.8
C9 C8 C7 120.2(3)
C9 C8 H13 119.9
C7 C8 H13 119.9
C8 C9 C10 119.2(3)
C8 C9 H12 120.4
C10 C9 H12 120.4
C9 C10 C11 121.1(4)
C9 C10 H11 119.4
C11 C10 H11 119.4
C6 C11 C10 119.9(4)
C6 C11 H10 120.0
C10 C11 H10 120.0
P2 C12 P1 108.54(13)
P2 C12 H25 110.0
P1 C12 H25 110.0
P2 C12 H26 110.0
P1 C12 H26 110.0
H25 C12 H26 108.4
C14 C13 C18 118.8(3)
C14 C13 P2 121.5(2)
C18 C13 P2 119.6(2)
C13 C14 C15 120.2(3)
C13 C14 H19 119.9
C15 C14 H19 119.9
C16 C15 C14 120.7(3)
C16 C15 H18 119.6
C14 C15 H18 119.6
C15 C16 C17 119.6(3)
C15 C16 H17 120.2
C17 C16 H17 120.2
C16 C17 C18 120.2(4)
C16 C17 H15 119.9
C18 C17 H15 119.9
C17 C18 C13 120.4(3)
C17 C18 H16 119.8
C13 C18 H16 119.8
C20 C19 C24 118.8(3)
C20 C19 P2 117.6(2)
C24 C19 P2 123.5(2)
C21 C20 C19 121.1(3)
C21 C20 H24 119.5
C19 C20 H24 119.5
C20 C21 C22 119.3(3)
C20 C21 H23 120.4
C22 C21 H23 120.4
C23 C22 C21 120.5(3)
C23 C22 H22 119.8
C21 C22 H22 119.8
C22 C23 C24 120.1(3)
C22 C23 H21 119.9
C24 C23 H21 119.9
C23 C24 C19 120.2(3)
C23 C24 H20 119.9
C19 C24 H20 119.9
C26 C25 C30 117.3(3)
C26 C25 P1 120.9(2)
C30 C25 P1 121.3(3)
C25 C26 C27 120.6(3)
C25 C26 H31 119.7
C27 C26 H31 119.7
C28 C27 C26 121.3(4)
C28 C27 H30 119.4
C26 C27 H30 119.4
C27 C28 C29 119.2(4)
C27 C28 H29 120.4
C29 C28 H29 120.4
C28 C29 C30 120.1(5)
C28 C29 H28 119.9
C30 C29 H28 119.9
C25 C30 C29 120.9(4)
C25 C30 H27 119.6
C29 C30 H27 119.6
O1 C31 Co2 173.6(3)
C1 C32 C39 111.8(2)
C1 C32 S1 106.71(17)
C39 C32 S1 110.37(19)
C1 C32 H42 109.3
C39 C32 H42 109.3
S1 C32 H42 109.3
C38 C33 C34 118.6(3)
C38 C33 S1 121.2(2)
C34 C33 S1 119.9(3)
C33 C34 C35 119.9(4)
C33 C34 H36 120.1
C35 C34 H36 120.1
C36 C35 C34 120.6(3)
C36 C35 H35 119.7
C34 C35 H35 119.7
C35 C36 C37 120.3(3)
C35 C36 H34 119.8
C37 C36 H34 119.8
C36 C37 C38 119.9(4)
C36 C37 H33 120.0
C38 C37 H33 120.0
C33 C38 C37 120.6(3)
C33 C38 H32 119.7
C37 C38 H32 119.7
C32 C39 C40 112.9(2)
C32 C39 H41 109.0
C40 C39 H41 109.0
C32 C39 H40 109.0
C40 C39 H40 109.0
H41 C39 H40 107.8
C39 C40 H38 109.5
C39 C40 H37 109.5
H38 C40 H37 109.5
C39 C40 H39 109.5
H38 C40 H39 109.5
H37 C40 H39 109.5
O5 C41 Co1 176.7(3)
O4 C42 Co1 176.5(3)

loop_
_geom_bond_atom_site_label_1
_geom_bond_atom_site_label_2
_geom_bond_distance
Co1 C41 1.780(3)
Co1 C42 1.800(3)
Co1 C1 1.984(3)
Co1 C2 1.989(3)
Co1 P2 2.2280(8)
Co1 Co2 2.4936(6)
Co2 C43 1.789(3)
Co2 C31 1.797(3)
Co2 C1 1.968(2)
Co2 C2 1.982(2)
Co2 P1 2.2083(8)
O5 C41 1.152(4)
P1 C6 1.823(3)
P1 C25 1.839(3)
P1 C12 1.842(3)
P2 C19 1.838(3)
P2 C12 1.840(3)
P2 C13 1.844(3)
S1 C33 1.784(3)
S1 C32 1.848(3)
Si1 C2 1.852(3)
Si1 C5 1.860(3)
Si1 C4 1.870(3)
Si1 C3 1.873(3)
O1 C31 1.146(4)
C43 O3 1.133(4)
O4 C42 1.139(4)
C1 C2 1.343(4)
C1 C32 1.514(3)
C3 H1 0.9800
C3 H2 0.9800
C3 H3 0.9800
C4 H5 0.9800
C4 H6 0.9800
C4 H4 0.9800
C5 H7 0.9800
C5 H9 0.9800
C5 H8 0.9800
C6 C11 1.380(5)
C6 C7 1.388(4)
C7 C8 1.406(4)
C7 H14 0.9500
C8 C9 1.363(5)
C8 H13 0.9500
C9 C10 1.388(6)
C9 H12 0.9500
C10 C11 1.389(6)
C10 H11 0.9500
C11 H10 0.9500
C12 H25 0.9900
C12 H26 0.9900
C13 C14 1.378(5)
C13 C18 1.400(5)
C14 C15 1.406(4)
C14 H19 0.9500
C15 C16 1.371(5)
C15 H18 0.9500
C16 C17 1.383(6)
C16 H17 0.9500
C17 C18 1.396(5)
C17 H15 0.9500
C18 H16 0.9500
C19 C20 1.392(5)
C19 C24 1.396(5)
C20 C21 1.388(5)
C20 H24 0.9500
C21 C22 1.393(5)
C21 H23 0.9500
C22 C23 1.377(6)
C22 H22 0.9500
C23 C24 1.395(5)
C23 H21 0.9500
C24 H20 0.9500
C25 C26 1.366(5)
C25 C30 1.373(6)
C26 C27 1.409(4)
C26 H31 0.9500
C27 C28 1.321(6)
C27 H30 0.9500
C28 C29 1.360(7)
C28 H29 0.9500
C29 C30 1.401(6)
C29 H28 0.9500
C30 H27 0.9500
C32 C39 1.531(4)
C32 H42 1.0000
C33 C38 1.387(5)
C33 C34 1.396(5)
C34 C35 1.404(5)
C34 H36 0.9500
C35 C36 1.354(6)
C35 H35 0.9500
C36 C37 1.381(5)
C36 H34 0.9500
C37 C38 1.394(5)
C37 H33 0.9500
C38 H32 0.9500
C39 C40 1.534(4)
C39 H41 0.9900
C39 H40 0.9900
C40 H38 0.9800
C40 H37 0.9800
C40 H39 0.9800

loop_
_geom_torsion_atom_site_label_1
_geom_torsion_atom_site_label_2
_geom_torsion_atom_site_label_3
_geom_torsion_atom_site_label_4
_geom_torsion
C41 Co1 Co2 C43 -28.1(3)
C42 Co1 Co2 C43 -146.6(2)
C1 Co1 Co2 C43 10.4(2)
C2 Co1 Co2 C43 -41.3(2)
P2 Co1 Co2 C43 101.87(19)
C41 Co1 Co2 C31 107.6(2)
C42 Co1 Co2 C31 -10.85(14)
C1 Co1 Co2 C31 146.16(14)
C2 Co1 Co2 C31 94.42(14)
P2 Co1 Co2 C31 -122.39(10)
C41 Co1 Co2 C1 -38.5(2)
C42 Co1 Co2 C1 -157.01(13)
C2 Co1 Co2 C1 -51.73(13)
P2 Co1 Co2 C1 91.46(9)
C41 Co1 Co2 C2 13.2(2)
C42 Co1 Co2 C2 -105.27(13)
C1 Co1 Co2 C2 51.73(13)
P2 Co1 Co2 C2 143.19(10)
C41 Co1 Co2 P1 -140.1(2)
C42 Co1 Co2 P1 101.49(10)
C1 Co1 Co2 P1 -101.51(10)
C2 Co1 Co2 P1 -153.24(10)
P2 Co1 Co2 P1 -10.05(3)
C43 Co2 P1 C6 -4.96(14)
C31 Co2 P1 C6 -102.98(14)
C1 Co2 P1 C6 99.21(13)
C2 Co2 P1 C6 119.50(15)
Co1 Co2 P1 C6 150.19(11)
C43 Co2 P1 C25 119.92(16)
C31 Co2 P1 C25 21.90(16)
C1 Co2 P1 C25 -135.91(15)
C2 Co2 P1 C25 -115.62(16)
Co1 Co2 P1 C25 -84.93(13)
C43 Co2 P1 C12 -121.30(13)
C31 Co2 P1 C12 140.68(13)
C1 Co2 P1 C12 -17.13(12)
C2 Co2 P1 C12 3.16(15)
Co1 Co2 P1 C12 33.85(10)
C41 Co1 P2 C19 26.53(14)
C42 Co1 P2 C19 131.21(14)
C1 Co1 P2 C19 -79.62(13)
C2 Co1 P2 C19 -88.90(15)
Co2 Co1 P2 C19 -130.71(11)
C41 Co1 P2 C12 142.91(13)
C42 Co1 P2 C12 -112.42(13)
C1 Co1 P2 C12 36.75(12)
C2 Co1 P2 C12 27.48(14)
Co2 Co1 P2 C12 -14.34(9)
C41 Co1 P2 C13 -97.10(14)
C42 Co1 P2 C13 7.57(15)
C1 Co1 P2 C13 156.75(13)
C2 Co1 P2 C13 147.47(15)
Co2 Co1 P2 C13 105.66(11)
C31 Co2 C43 O3 29(4)
C1 Co2 C43 O3 175(4)
C2 Co2 C43 O3 134(4)
P1 Co2 C43 O3 -82(4)
Co1 Co2 C43 O3 167(3)
C43 Co2 C1 C2 -102.06(17)
C31 Co2 C1 C2 12.8(3)
P1 Co2 C1 C2 158.10(14)
Co1 Co2 C1 C2 73.17(14)
C43 Co2 C1 C32 35.0(3)
C31 Co2 C1 C32 149.9(2)
C2 Co2 C1 C32 137.1(3)
P1 Co2 C1 C32 -64.8(3)
Co1 Co2 C1 C32 -149.7(3)
C43 Co2 C1 Co1 -175.23(10)
C31 Co2 C1 Co1 -60.4(2)
C2 Co2 C1 Co1 -73.17(14)
P1 Co2 C1 Co1 84.93(7)
C41 Co1 C1 C2 87.85(18)
C42 Co1 C1 C2 -37.0(2)
P2 Co1 C1 C2 -169.81(14)
Co2 Co1 C1 C2 -73.48(14)
C41 Co1 C1 C32 -50.4(3)
C42 Co1 C1 C32 -175.2(2)
C2 Co1 C1 C32 -138.3(3)
P2 Co1 C1 C32 51.9(3)
Co2 Co1 C1 C32 148.2(3)
C41 Co1 C1 Co2 161.33(11)
C42 Co1 C1 Co2 36.5(2)
C2 Co1 C1 Co2 73.48(14)
P2 Co1 C1 Co2 -96.33(6)
C32 C1 C2 Si1 -1.5(6)
Co2 C1 C2 Si1 134.8(4)
Co1 C1 C2 Si1 -141.2(4)
C32 C1 C2 Co2 -136.3(3)
Co1 C1 C2 Co2 83.99(7)
C32 C1 C2 Co1 139.7(3)
Co2 C1 C2 Co1 -83.99(7)
C5 Si1 C2 C1 -78.5(4)
C4 Si1 C2 C1 41.8(4)
C3 Si1 C2 C1 160.9(4)
C5 Si1 C2 Co2 41.0(2)
C4 Si1 C2 Co2 161.28(17)
C3 Si1 C2 Co2 -79.6(2)
C5 Si1 C2 Co1 154.68(19)
C4 Si1 C2 Co1 -85.0(2)
C3 Si1 C2 Co1 34.0(2)
C43 Co2 C2 C1 88.87(17)
C31 Co2 C2 C1 -171.90(16)
P1 Co2 C2 C1 -32.19(19)
Co1 Co2 C2 C1 -73.03(14)
C43 Co2 C2 Si1 -61.71(19)
C31 Co2 C2 Si1 37.52(19)
C1 Co2 C2 Si1 -150.6(3)
P1 Co2 C2 Si1 177.23(9)
Co1 Co2 C2 Si1 136.4(2)
C43 Co2 C2 Co1 161.90(10)
C31 Co2 C2 Co1 -98.87(11)
C1 Co2 C2 Co1 73.03(14)
P1 Co2 C2 Co1 40.84(13)
C41 Co1 C2 C1 -100.96(17)
C42 Co1 C2 C1 156.00(16)
P2 Co1 C2 C1 14.56(19)
Co2 Co1 C2 C1 72.43(14)
C41 Co1 C2 Si1 52.3(2)
C42 Co1 C2 Si1 -50.7(2)
C1 Co1 C2 Si1 153.3(3)
P2 Co1 C2 Si1 167.82(11)
Co2 Co1 C2 Si1 -134.3(2)
C41 Co1 C2 Co2 -173.39(11)
C42 Co1 C2 Co2 83.57(12)
C1 Co1 C2 Co2 -72.43(14)
P2 Co1 C2 Co2 -57.87(12)
C25 P1 C6 C11 -55.3(4)
C12 P1 C6 C11 -162.0(3)
Co2 P1 C6 C11 76.9(3)
C25 P1 C6 C7 128.5(3)
C12 P1 C6 C7 21.8(3)
Co2 P1 C6 C7 -99.3(3)
C11 C6 C7 C8 -1.5(5)
P1 C6 C7 C8 174.6(3)
C6 C7 C8 C9 -0.6(6)
C7 C8 C9 C10 1.8(7)
C8 C9 C10 C11 -0.8(10)
C7 C6 C11 C10 2.4(8)
P1 C6 C11 C10 -173.9(5)
C9 C10 C11 C6 -1.3(10)
C19 P2 C12 P1 161.12(13)
C13 P2 C12 P1 -94.70(15)
Co1 P2 C12 P1 38.88(15)
C6 P1 C12 P2 -174.70(14)
C25 P1 C12 P2 78.17(17)
Co2 P1 C12 P2 -49.65(15)
C19 P2 C13 C14 -136.0(3)
C12 P2 C13 C14 116.5(3)
Co1 P2 C13 C14 -6.6(3)
C19 P2 C13 C18 45.6(3)
C12 P2 C13 C18 -62.0(3)
Co1 P2 C13 C18 174.9(2)
C18 C13 C14 C15 0.9(5)
P2 C13 C14 C15 -177.6(2)
C13 C14 C15 C16 -0.9(5)
C14 C15 C16 C17 1.6(5)
C15 C16 C17 C18 -2.2(6)
C16 C17 C18 C13 2.2(6)
C14 C13 C18 C17 -1.5(5)
P2 C13 C18 C17 177.0(3)
C12 P2 C19 C20 174.0(2)
C13 P2 C19 C20 68.9(3)
Co1 P2 C19 C20 -67.2(2)
C12 P2 C19 C24 -9.1(3)
C13 P2 C19 C24 -114.3(3)
Co1 P2 C19 C24 109.6(3)
C24 C19 C20 C21 -0.4(5)
P2 C19 C20 C21 176.6(3)
C19 C20 C21 C22 0.3(5)
C20 C21 C22 C23 0.1(5)
C21 C22 C23 C24 -0.4(6)
C22 C23 C24 C19 0.4(6)
C20 C19 C24 C23 0.0(5)
P2 C19 C24 C23 -176.8(3)
C6 P1 C25 C26 135.3(3)
C12 P1 C25 C26 -118.6(3)
Co2 P1 C25 C26 4.3(3)
C6 P1 C25 C30 -53.2(5)
C12 P1 C25 C30 52.8(5)
Co2 P1 C25 C30 175.7(5)
C30 C25 C26 C27 6.1(6)
P1 C25 C26 C27 178.0(3)
C25 C26 C27 C28 -1.0(6)
C26 C27 C28 C29 -6.7(9)
C27 C28 C29 C30 9.0(13)
C26 C25 C30 C29 -3.8(11)
P1 C25 C30 C29 -175.5(7)
C28 C29 C30 C25 -3.8(14)
C43 Co2 C31 O1 46(2)
C1 Co2 C31 O1 -72(2)
C2 Co2 C31 O1 -63(2)
P1 Co2 C31 O1 145(2)
Co1 Co2 C31 O1 -116(2)
C2 C1 C32 C39 -75.8(4)
Co2 C1 C32 C39 172.2(2)
Co1 C1 C32 C39 39.3(4)
C2 C1 C32 S1 44.9(4)
Co2 C1 C32 S1 -67.1(3)
Co1 C1 C32 S1 160.05(19)
C33 S1 C32 C1 133.74(18)
C33 S1 C32 C39 -104.6(2)
C32 S1 C33 C38 -77.1(3)
C32 S1 C33 C34 110.1(3)
C38 C33 C34 C35 -2.4(5)
S1 C33 C34 C35 170.6(3)
C33 C34 C35 C36 1.3(6)
C34 C35 C36 C37 0.9(6)
C35 C36 C37 C38 -1.9(6)
C34 C33 C38 C37 1.5(5)
S1 C33 C38 C37 -171.4(3)
C36 C37 C38 C33 0.6(6)
C1 C32 C39 C40 -176.7(2)
S1 C32 C39 C40 64.7(3)
C42 Co1 C41 O5 93(5)
C1 Co1 C41 O5 -54(5)
C2 Co1 C41 O5 -13(5)
P2 Co1 C41 O5 -154(5)
Co2 Co1 C41 O5 -24(5)
C41 Co1 C42 O4 -92(5)
C1 Co1 C42 O4 34(5)
C2 Co1 C42 O4 11(5)
P2 Co1 C42 O4 164(5)
Co2 Co1 C42 O4 62(5)
